data_1553416
loop_
_publ_author_name
'Keshav, Karunesh'
'Kumawat, Mukesh Kumar'
'Srivastava, Rohit'
'Ravikanth, M.'

_publ_section_title
;
 Benzothiazoles-substituted tetraphenylethylenes: synthesis, structure,
 aggregation-induced emission and biological studies
;
_journal_issue 6
_journal_name_full 'Materials Chemistry Frontiers'
_journal_page_first 1207
_journal_paper_doi 10.1039/C6QM00374E
_journal_volume 1
_journal_year 2017
_chemical_formula_moiety 'C42 H30 N2 O2 S2'
_chemical_formula_sum 'C42 H30 N2 O2 S2'
_chemical_formula_weight 658.14
_space_group_IT_number 2
_space_group_name_Hall '-P 1'
_space_group_name_H-M_alt 'P -1'
_symmetry_cell_setting triclinic
_symmetry_space_group_name_Hall '-P 1'
_symmetry_space_group_name_H-M 'P -1'
_atom_sites_solution_hydrogens geom
_atom_sites_solution_primary direct
_atom_sites_solution_secondary difmap
_audit_creation_method SHELXL-97
_audit_update_record
;
2016-03-08 deposited with the CCDC.
2017-01-18 downloaded from the CCDC.
;
_cell_angle_alpha 99.330(4)
_cell_angle_beta 104.4018(16)
_cell_angle_gamma 108.992(3)
_cell_formula_units_Z 4
_cell_length_a 13.352(4)
_cell_length_b 16.320(5)
_cell_length_c 17.943(5)
_cell_measurement_reflns_used 15567
_cell_measurement_temperature 293(2)
_cell_measurement_theta_max 30.20
_cell_measurement_theta_min 2.52
_cell_volume 3452.4(18)
_computing_structure_refinement 'SHELXL-97 (Sheldrick, 2008)'
_computing_structure_solution 'SHELXS-97 (Sheldrick, 2008)'
_diffrn_ambient_temperature 293(2)
_diffrn_measured_fraction_theta_full 0.970
_diffrn_measured_fraction_theta_max 0.970
_diffrn_measurement_device_type 'CCD area detector'
_diffrn_measurement_method 'phi and omega scans'
_diffrn_radiation_monochromator graphite
_diffrn_radiation_source 'fine-focus sealed tube'
_diffrn_radiation_type MoK\a
_diffrn_radiation_wavelength 0.71075
_diffrn_reflns_av_R_equivalents 0.0612
_diffrn_reflns_av_sigmaI/netI 0.0628
_diffrn_reflns_limit_h_max 19
_diffrn_reflns_limit_h_min -19
_diffrn_reflns_limit_k_max 23
_diffrn_reflns_limit_k_min -23
_diffrn_reflns_limit_l_max 25
_diffrn_reflns_limit_l_min -25
_diffrn_reflns_number 20376
_diffrn_reflns_theta_full 29.15
_diffrn_reflns_theta_max 29.15
_diffrn_reflns_theta_min 3.57
_exptl_absorpt_coefficient_mu 0.193
_exptl_absorpt_correction_T_max 0.977
_exptl_absorpt_correction_T_min 0.959
_exptl_absorpt_correction_type multi-scan
_exptl_absorpt_process_details '(SADABS; Bruker, 2000)'
_exptl_crystal_colour colorless
_exptl_crystal_density_diffrn 1.268
_exptl_crystal_density_method 'not measured'
_exptl_crystal_description block
_exptl_crystal_F_000 1312
_exptl_crystal_size_max 0.218
_exptl_crystal_size_mid 0.184
_exptl_crystal_size_min 0.121
_platon_squeeze_details
;
;
_refine_diff_density_max 0.604
_refine_diff_density_min -0.650
_refine_diff_density_rms 0.071
_refine_ls_extinction_method none
_refine_ls_goodness_of_fit_ref 1.101
_refine_ls_hydrogen_treatment mixed
_refine_ls_matrix_type full
_refine_ls_number_parameters 869
_refine_ls_number_reflns 20376
_refine_ls_number_restraints 0
_refine_ls_restrained_S_all 1.101
_refine_ls_R_factor_all 0.0989
_refine_ls_R_factor_gt 0.0733
_refine_ls_shift/su_max 0.001
_refine_ls_shift/su_mean 0.000
_refine_ls_structure_factor_coef Fsqd
_refine_ls_weighting_details 'calc w=1/[\s^2^(Fo^2^)+(0.0671P)^2^+2.0729P] where P=(Fo^2^+2Fc^2^)/3'
_refine_ls_weighting_scheme calc
_refine_ls_wR_factor_gt 0.1649
_refine_ls_wR_factor_ref 0.1808
_reflns_number_gt 15926
_reflns_number_total 18637
_reflns_threshold_expression >2sigma(I)
_cod_data_source_file c6qm00374e2.cif
_cod_data_source_block 1
_cod_original_sg_symbol_Hall -P1
_cod_original_sg_symbol_H-M p-1
_cod_database_code 1553416

loop_
_symmetry_equiv_pos_as_xyz
'x, y, z'
'-x, -y, -z'

loop_
_atom_site_label
_atom_site_type_symbol
_atom_site_fract_x
_atom_site_fract_y
_atom_site_fract_z
_atom_site_U_iso_or_equiv
_atom_site_adp_type
_atom_site_occupancy
_atom_site_symmetry_multiplicity
_atom_site_calc_flag
_atom_site_refinement_flags
S2B S 0.64938(5) 0.51663(4) 0.01688(3) 0.02556(12) Uani 1 1 d .
S1B S -0.03920(5) 0.13504(4) -0.02799(4) 0.03040(13) Uani 1 1 d .
N2B N 0.51901(16) 0.35172(12) -0.06060(11) 0.0250(4) Uani 1 1 d .
O3 O 0.70791(14) 0.50729(10) 0.16824(9) 0.0301(4) Uani 1 1 d .
N1B N 0.14241(17) 0.24081(13) 0.08717(12) 0.0290(4) Uani 1 1 d .
C1B C 0.10172(19) 0.16781(14) 0.02815(13) 0.0257(4) Uani 1 1 d .
C29B C 0.46578(18) 0.13551(14) 0.11580(13) 0.0228(4) Uani 1 1 d .
C15B C 0.58094(18) 0.40236(14) 0.01087(13) 0.0231(4) Uani 1 1 d .
C14B C 0.27947(19) 0.14568(14) 0.06600(13) 0.0244(4) Uani 1 1 d .
H14B H 0.3054 0.1967 0.1082 0.029 Uiso 1 1 calc R
C23B C 0.59020(18) 0.36582(14) 0.08108(13) 0.0219(4) Uani 1 1 d .
C13B C 0.35031(18) 0.10121(14) 0.05813(13) 0.0238(4) Uani 1 1 d .
C30B C 0.50851(19) 0.08153(14) 0.15141(13) 0.0248(4) Uani 1 1 d .
C24B C 0.65252(18) 0.41844(14) 0.15940(13) 0.0239(4) Uani 1 1 d .
C27B C 0.53057(18) 0.23383(14) 0.13181(13) 0.0230(4) Uani 1 1 d .
C28B C 0.52944(17) 0.27385(14) 0.06891(13) 0.0216(4) Uani 1 1 d .
H28B H 0.4871 0.2386 0.0172 0.026 Uiso 1 1 calc R
C37B C 0.4399(2) -0.01271(14) 0.14836(13) 0.0262(4) Uani 1 1 d .
C12B C 0.31118(19) 0.02665(14) -0.00738(13) 0.0258(4) Uani 1 1 d .
H12B H 0.3573 -0.0041 -0.0143 0.031 Uiso 1 1 calc R
C9B C 0.17093(18) 0.11711(14) 0.01327(13) 0.0239(4) Uani 1 1 d .
C26B C 0.59140(19) 0.28833(15) 0.20878(13) 0.0250(4) Uani 1 1 d .
H26B H 0.5911 0.2633 0.2518 0.030 Uiso 1 1 calc R
C7B C 0.0611(2) 0.27515(15) 0.09124(15) 0.0299(5) Uani 1 1 d .
C21B C 0.5886(2) 0.49306(15) -0.08531(14) 0.0261(4) Uani 1 1 d .
C11B C 0.2052(2) -0.00231(15) -0.06206(14) 0.0281(5) Uani 1 1 d .
H11B H 0.1814 -0.0513 -0.1059 0.034 Uiso 1 1 calc R
C2B C -0.0446(2) 0.22529(17) 0.03406(14) 0.0310(5) Uani 1 1 d .
C10B C 0.13404(19) 0.04143(15) -0.05178(14) 0.0265(4) Uani 1 1 d .
C42B C 0.4773(2) -0.08143(16) 0.13013(15) 0.0328(5) Uani 1 1 d .
H42B H 0.5411 -0.0693 0.1147 0.039 Uiso 1 1 calc R
C16B C 0.5217(2) 0.40133(15) -0.11624(14) 0.0261(4) Uani 1 1 d .
C38B C 0.3438(2) -0.03261(16) 0.17107(15) 0.0328(5) Uani 1 1 d .
H38B H 0.3167 0.0120 0.1826 0.039 Uiso 1 1 calc R
C25B C 0.65243(19) 0.37917(15) 0.22276(13) 0.0253(4) Uani 1 1 d .
H25B H 0.6936 0.4141 0.2747 0.030 Uiso 1 1 calc R
C17B C 0.4633(2) 0.36637(18) -0.19807(14) 0.0333(5) Uani 1 1 d .
H17B H 0.4190 0.3055 -0.2194 0.040 Uiso 1 1 calc R
C31B C 0.6288(2) 0.11294(15) 0.20019(14) 0.0269(5) Uani 1 1 d .
C6B C 0.0775(2) 0.35308(16) 0.14716(16) 0.0357(6) Uani 1 1 d .
H6B H 0.1469 0.3867 0.1856 0.043 Uiso 1 1 calc R
C20B C 0.5985(2) 0.55143(17) -0.13469(15) 0.0326(5) Uani 1 1 d .
H20B H 0.6438 0.6122 -0.1141 0.039 Uiso 1 1 calc R
C36B C 0.7147(2) 0.15868(15) 0.17352(14) 0.0283(5) Uani 1 1 d .
H36B H 0.6974 0.1707 0.1240 0.034 Uiso 1 1 calc R
C18B C 0.4727(2) 0.42437(19) -0.24649(15) 0.0356(6) Uani 1 1 d .
H18B H 0.4344 0.4021 -0.3010 0.043 Uiso 1 1 calc R
C5B C -0.0118(2) 0.37851(18) 0.14359(17) 0.0394(6) Uani 1 1 d .
H5B H -0.0014 0.4311 0.1792 0.047 Uiso 1 1 calc R
C3B C -0.1354(2) 0.2503(2) 0.03270(16) 0.0385(6) Uani 1 1 d .
H3B H -0.2058 0.2160 -0.0043 0.046 Uiso 1 1 calc R
C32B C 0.6571(2) 0.09456(17) 0.27454(15) 0.0352(5) Uani 1 1 d .
H32B H 0.6008 0.0635 0.2931 0.042 Uiso 1 1 calc R
C19B C 0.5389(2) 0.51576(18) -0.21491(16) 0.0364(6) Uani 1 1 d .
H19B H 0.5429 0.5535 -0.2487 0.044 Uiso 1 1 calc R
C40B C 0.3274(3) -0.18558(17) 0.15921(16) 0.0413(6) Uani 1 1 d .
H40B H 0.2910 -0.2427 0.1639 0.050 Uiso 1 1 calc R
C34B C 0.8521(2) 0.16787(18) 0.29365(17) 0.0406(6) Uani 1 1 d .
H34B H 0.9265 0.1861 0.3247 0.049 Uiso 1 1 calc R
C39B C 0.2884(2) -0.11860(17) 0.17666(16) 0.0389(6) Uani 1 1 d .
H39B H 0.2248 -0.1310 0.1922 0.047 Uiso 1 1 calc R
C33B C 0.7680(2) 0.12229(19) 0.32051(17) 0.0434(7) Uani 1 1 d .
H33B H 0.7857 0.1100 0.3699 0.052 Uiso 1 1 calc R
C41B C 0.4213(3) -0.16732(16) 0.13454(16) 0.0385(6) Uani 1 1 d .
H41B H 0.4464 -0.2128 0.1210 0.046 Uiso 1 1 calc R
C35B C 0.8259(2) 0.18670(16) 0.22002(16) 0.0342(5) Uani 1 1 d .
H35B H 0.8828 0.2180 0.2020 0.041 Uiso 1 1 calc R
C4B C -0.1175(2) 0.3277(2) 0.08805(17) 0.0405(6) Uani 1 1 d .
H4B H -0.1766 0.3459 0.0882 0.049 Uiso 1 1 calc R
S1A S 1.04261(5) 0.33650(4) 0.86964(4) 0.03085(13) Uani 1 1 d .
S2A S 0.96246(6) 0.67121(5) 0.44819(4) 0.03718(15) Uani 1 1 d .
O1 O 0.88902(14) 0.40875(11) 0.88318(9) 0.0300(4) Uani 1 1 d .
O2 O 0.93262(15) 0.49794(12) 0.38619(10) 0.0369(4) Uani 1 1 d .
N1A N 0.95407(17) 0.24081(13) 0.72195(12) 0.0302(4) Uani 1 1 d .
C9A C 0.86240(18) 0.34247(14) 0.74896(13) 0.0250(4) Uani 1 1 d .
C13A C 0.71880(19) 0.35343(15) 0.64097(13) 0.0258(4) Uani 1 1 d .
N2A N 0.83553(18) 0.65247(14) 0.53802(13) 0.0340(5) Uani 1 1 d .
C14A C 0.80626(19) 0.32584(15) 0.66777(13) 0.0262(4) Uani 1 1 d .
H14A H 0.8281 0.2953 0.6305 0.031 Uiso 1 1 calc R
C26A C 0.72091(19) 0.37398(15) 0.50500(13) 0.0270(5) Uani 1 1 d .
C1A C 0.94615(19) 0.30333(15) 0.77290(14) 0.0262(4) Uani 1 1 d .
C11A C 0.7447(2) 0.42107(15) 0.77864(14) 0.0280(5) Uani 1 1 d .
H11A H 0.7241 0.4536 0.8154 0.034 Uiso 1 1 calc R
C10A C 0.83065(19) 0.39225(14) 0.80442(13) 0.0244(4) Uani 1 1 d .
C7A C 1.0999(2) 0.26170(16) 0.83802(15) 0.0304(5) Uani 1 1 d .
C29A C 0.6545(2) 0.33313(15) 0.55465(14) 0.0275(5) Uani 1 1 d .
C31A C 0.4771(2) 0.23363(17) 0.56955(14) 0.0314(5) Uani 1 1 d .
C2A C 1.0400(2) 0.21549(16) 0.75782(15) 0.0310(5) Uani 1 1 d .
C27A C 0.7465(2) 0.32145(16) 0.44880(14) 0.0305(5) Uani 1 1 d .
H27A H 0.7164 0.2592 0.4387 0.037 Uiso 1 1 calc R
C28A C 0.8163(2) 0.36079(16) 0.40778(14) 0.0306(5) Uani 1 1 d .
H28A H 0.8333 0.3249 0.3710 0.037 Uiso 1 1 calc R
C23A C 0.8607(2) 0.45338(17) 0.42165(13) 0.0299(5) Uani 1 1 d .
C25A C 0.7638(2) 0.46643(16) 0.51676(14) 0.0289(5) Uani 1 1 d .
H25A H 0.7469 0.5019 0.5539 0.035 Uiso 1 1 calc R
C24A C 0.8315(2) 0.50810(16) 0.47464(13) 0.0290(5) Uani 1 1 d .
C15A C 0.8691(2) 0.60634(17) 0.48995(14) 0.0314(5) Uani 1 1 d .
C32A C 0.5184(2) 0.18373(17) 0.61615(15) 0.0364(6) Uani 1 1 d .
H32A H 0.5900 0.1850 0.6215 0.044 Uiso 1 1 calc R
C37A C 0.4773(2) 0.28320(17) 0.44284(14) 0.0310(5) Uani 1 1 d .
C12A C 0.6896(2) 0.40109(15) 0.69773(14) 0.0282(5) Uani 1 1 d .
H12A H 0.6313 0.4201 0.6808 0.034 Uiso 1 1 calc R
C16A C 0.9564(2) 0.76733(17) 0.50169(15) 0.0373(6) Uani 1 1 d .
C30A C 0.5436(2) 0.28528(16) 0.52446(14) 0.0289(5) Uani 1 1 d .
C21A C 0.8834(2) 0.74356(17) 0.54530(16) 0.0367(6) Uani 1 1 d .
C6A C 1.1913(2) 0.24545(17) 0.88046(17) 0.0367(6) Uani 1 1 d .
H6A H 1.2319 0.2775 0.9333 0.044 Uiso 1 1 calc R
C38A C 0.4404(2) 0.20990(19) 0.37785(16) 0.0399(6) Uani 1 1 d .
H38A H 0.4593 0.1607 0.3837 0.048 Uiso 1 1 calc R
C20A C 0.8657(2) 0.81039(18) 0.59433(16) 0.0405(6) Uani 1 1 d .
H20A H 0.8164 0.7950 0.6231 0.049 Uiso 1 1 calc R
C4A C 1.1569(3) 0.1314(2) 0.76266(19) 0.0439(7) Uani 1 1 d .
H4A H 1.1753 0.0859 0.7384 0.053 Uiso 1 1 calc R
C36A C 0.3703(2) 0.2307(2) 0.56365(16) 0.0405(6) Uani 1 1 d .
H36A H 0.3408 0.2633 0.5330 0.049 Uiso 1 1 calc R
C34A C 0.3489(3) 0.1303(2) 0.64740(18) 0.0519(8) Uani 1 1 d .
H34A H 0.3058 0.0954 0.6728 0.062 Uiso 1 1 calc R
C40A C 0.3432(2) 0.2797(2) 0.29409(16) 0.0413(6) Uani 1 1 d .
H40A H 0.2981 0.2782 0.2448 0.050 Uiso 1 1 calc R
C17A C 1.0145(3) 0.8581(2) 0.50714(18) 0.0470(7) Uani 1 1 d .
H17A H 1.0631 0.8746 0.4782 0.056 Uiso 1 1 calc R
C3A C 1.0690(2) 0.14890(19) 0.72007(17) 0.0397(6) Uani 1 1 d .
H3A H 1.0295 0.1170 0.6671 0.048 Uiso 1 1 calc R
C18A C 0.9970(3) 0.9218(2) 0.55677(18) 0.0507(8) Uani 1 1 d .
H18A H 1.0362 0.9823 0.5622 0.061 Uiso 1 1 calc R
C42A C 0.4456(3) 0.35440(18) 0.43219(16) 0.0411(6) Uani 1 1 d .
H42A H 0.4695 0.4043 0.4752 0.049 Uiso 1 1 calc R
C41A C 0.3787(3) 0.3527(2) 0.35855(17) 0.0460(7) Uani 1 1 d .
H41A H 0.3578 0.4010 0.3528 0.055 Uiso 1 1 calc R
C19A C 0.9231(3) 0.8991(2) 0.59882(19) 0.0500(8) Uani 1 1 d .
H19A H 0.9119 0.9442 0.6305 0.060 Uiso 1 1 calc R
C5A C 1.2193(2) 0.18015(19) 0.84144(19) 0.0423(7) Uani 1 1 d .
H5A H 1.2805 0.1687 0.8681 0.051 Uiso 1 1 calc R
C39A C 0.3751(3) 0.2092(2) 0.30350(16) 0.0448(7) Uani 1 1 d .
H39A H 0.3531 0.1603 0.2599 0.054 Uiso 1 1 calc R
C33A C 0.4546(3) 0.13238(19) 0.65446(17) 0.0436(7) Uani 1 1 d .
H33A H 0.4833 0.0993 0.6850 0.052 Uiso 1 1 calc R
C35A C 0.3068(3) 0.1797(2) 0.60284(18) 0.0502(8) Uani 1 1 d .
H35A H 0.2358 0.1790 0.5989 0.060 Uiso 1 1 calc R
O5 O 0.02803(14) 0.01629(11) -0.10175(10) 0.0330(4) Uani 1 1 d .
C8A C 0.8504(2) 0.44922(17) 0.94113(14) 0.0328(5) Uani 1 1 d .
H8A1 H 0.8568 0.5083 0.9363 0.049 Uiso 1 1 calc R
H8A2 H 0.8950 0.4535 0.9937 0.049 Uiso 1 1 calc R
H8A3 H 0.7735 0.4131 0.9323 0.049 Uiso 1 1 calc R
C22B C 0.7770(2) 0.56336(16) 0.24632(14) 0.0335(5) Uani 1 1 d .
H22A H 0.7337 0.5574 0.2820 0.050 Uiso 1 1 calc R
H22B H 0.8052 0.6248 0.2444 0.050 Uiso 1 1 calc R
H22C H 0.8385 0.5455 0.2650 0.050 Uiso 1 1 calc R
C8B C -0.0127(2) -0.05787(17) -0.17086(15) 0.0367(6) Uani 1 1 d .
H8B1 H 0.0336 -0.0445 -0.2040 0.055 Uiso 1 1 calc R
H8B2 H -0.0883 -0.0681 -0.2002 0.055 Uiso 1 1 calc R
H8B3 H -0.0107 -0.1107 -0.1546 0.055 Uiso 1 1 calc R
C22A C 0.9678(2) 0.4459(2) 0.33328(16) 0.0405(6) Uani 1 1 d .
H22D H 1.0001 0.4101 0.3608 0.061 Uiso 1 1 calc R
H22E H 1.0225 0.4855 0.3158 0.061 Uiso 1 1 calc R
H22F H 0.9044 0.4072 0.2879 0.061 Uiso 1 1 calc R

loop_
_atom_site_aniso_label
_atom_site_aniso_U_11
_atom_site_aniso_U_22
_atom_site_aniso_U_33
_atom_site_aniso_U_23
_atom_site_aniso_U_13
_atom_site_aniso_U_12
S2B 0.0298(3) 0.0197(2) 0.0288(3) 0.0083(2) 0.0127(2) 0.0082(2)
S1B 0.0267(3) 0.0342(3) 0.0293(3) 0.0068(2) 0.0083(2) 0.0116(2)
N2B 0.0295(10) 0.0229(9) 0.0234(9) 0.0081(7) 0.0083(8) 0.0104(8)
O3 0.0355(9) 0.0199(7) 0.0245(8) 0.0045(6) 0.0054(7) 0.0016(7)
N1B 0.0284(10) 0.0248(9) 0.0332(10) 0.0064(8) 0.0108(8) 0.0094(8)
C1B 0.0275(11) 0.0217(10) 0.0271(11) 0.0080(8) 0.0099(9) 0.0067(9)
C29B 0.0238(10) 0.0201(9) 0.0241(10) 0.0074(8) 0.0091(8) 0.0065(8)
C15B 0.0254(11) 0.0189(9) 0.0260(10) 0.0064(8) 0.0093(9) 0.0087(8)
C14B 0.0261(11) 0.0205(10) 0.0249(10) 0.0073(8) 0.0091(9) 0.0057(9)
C23B 0.0213(10) 0.0217(10) 0.0243(10) 0.0075(8) 0.0084(8) 0.0090(8)
C13B 0.0239(10) 0.0189(9) 0.0274(11) 0.0087(8) 0.0091(9) 0.0050(8)
C30B 0.0250(11) 0.0233(10) 0.0259(11) 0.0089(8) 0.0084(9) 0.0075(9)
C24B 0.0237(10) 0.0199(10) 0.0275(11) 0.0075(8) 0.0089(9) 0.0065(8)
C27B 0.0216(10) 0.0211(10) 0.0272(11) 0.0086(8) 0.0086(9) 0.0078(8)
C28B 0.0208(10) 0.0195(9) 0.0232(10) 0.0055(8) 0.0060(8) 0.0068(8)
C37B 0.0299(12) 0.0205(10) 0.0249(11) 0.0077(8) 0.0066(9) 0.0066(9)
C12B 0.0282(11) 0.0202(10) 0.0292(11) 0.0073(8) 0.0108(9) 0.0080(9)
C9B 0.0243(10) 0.0196(10) 0.0273(11) 0.0085(8) 0.0093(9) 0.0059(8)
C26B 0.0262(11) 0.0248(10) 0.0254(11) 0.0103(9) 0.0077(9) 0.0101(9)
C7B 0.0344(13) 0.0255(11) 0.0357(13) 0.0120(10) 0.0176(11) 0.0123(10)
C21B 0.0313(12) 0.0270(11) 0.0301(11) 0.0114(9) 0.0173(10) 0.0165(10)
C11B 0.0300(12) 0.0220(10) 0.0279(11) 0.0036(9) 0.0092(9) 0.0059(9)
C2B 0.0336(13) 0.0367(13) 0.0303(12) 0.0156(10) 0.0158(10) 0.0157(11)
C10B 0.0259(11) 0.0227(10) 0.0277(11) 0.0074(9) 0.0077(9) 0.0059(9)
C42B 0.0414(14) 0.0275(11) 0.0319(12) 0.0104(10) 0.0120(11) 0.0147(11)
C16B 0.0307(12) 0.0277(11) 0.0276(11) 0.0119(9) 0.0142(9) 0.0152(10)
C38B 0.0327(13) 0.0271(11) 0.0388(13) 0.0118(10) 0.0134(11) 0.0088(10)
C25B 0.0236(11) 0.0243(10) 0.0234(10) 0.0061(8) 0.0043(9) 0.0060(9)
C17B 0.0380(14) 0.0373(13) 0.0288(12) 0.0111(10) 0.0122(11) 0.0177(11)
C31B 0.0280(11) 0.0217(10) 0.0300(11) 0.0069(9) 0.0074(9) 0.0096(9)
C6B 0.0398(14) 0.0275(12) 0.0409(14) 0.0090(10) 0.0184(12) 0.0102(11)
C20B 0.0418(14) 0.0306(12) 0.0402(14) 0.0191(11) 0.0241(12) 0.0197(11)
C36B 0.0289(12) 0.0238(10) 0.0313(12) 0.0059(9) 0.0079(10) 0.0107(9)
C18B 0.0410(14) 0.0481(15) 0.0285(12) 0.0169(11) 0.0154(11) 0.0241(13)
C5B 0.0538(17) 0.0349(13) 0.0453(15) 0.0152(12) 0.0320(14) 0.0226(13)
C3B 0.0364(14) 0.0518(16) 0.0367(14) 0.0178(12) 0.0152(12) 0.0231(13)
C32B 0.0370(14) 0.0328(12) 0.0344(13) 0.0145(10) 0.0076(11) 0.0121(11)
C19B 0.0461(15) 0.0456(15) 0.0390(14) 0.0256(12) 0.0249(12) 0.0295(13)
C40B 0.0515(17) 0.0214(11) 0.0392(14) 0.0135(10) 0.0092(13) 0.0006(11)
C34B 0.0329(14) 0.0380(14) 0.0405(15) 0.0016(11) -0.0034(11) 0.0161(12)
C39B 0.0366(14) 0.0326(13) 0.0404(14) 0.0128(11) 0.0133(12) 0.0021(11)
C33B 0.0452(16) 0.0415(15) 0.0351(14) 0.0118(12) -0.0017(12) 0.0162(13)
C41B 0.0559(17) 0.0218(11) 0.0357(13) 0.0092(10) 0.0108(12) 0.0147(12)
C35B 0.0298(12) 0.0278(12) 0.0414(14) 0.0020(10) 0.0093(11) 0.0118(10)
C4B 0.0477(16) 0.0523(16) 0.0430(15) 0.0258(13) 0.0257(13) 0.0316(14)
S1A 0.0337(3) 0.0298(3) 0.0279(3) 0.0068(2) 0.0081(2) 0.0124(3)
S2A 0.0346(3) 0.0378(3) 0.0330(3) 0.0140(3) 0.0098(3) 0.0048(3)
O1 0.0322(9) 0.0344(9) 0.0226(8) 0.0045(7) 0.0089(7) 0.0130(7)
O2 0.0390(10) 0.0428(10) 0.0312(9) 0.0117(8) 0.0185(8) 0.0122(8)
N1A 0.0303(10) 0.0299(10) 0.0302(10) 0.0064(8) 0.0118(9) 0.0105(9)
C9A 0.0226(10) 0.0218(10) 0.0260(11) 0.0050(8) 0.0088(9) 0.0026(8)
C13A 0.0243(11) 0.0255(10) 0.0248(11) 0.0059(8) 0.0100(9) 0.0048(9)
N2A 0.0349(11) 0.0287(10) 0.0333(11) 0.0064(9) 0.0074(9) 0.0093(9)
C14A 0.0275(11) 0.0244(10) 0.0252(11) 0.0037(8) 0.0137(9) 0.0057(9)
C26A 0.0269(11) 0.0295(11) 0.0220(10) 0.0062(9) 0.0075(9) 0.0080(9)
C1A 0.0263(11) 0.0235(10) 0.0283(11) 0.0065(9) 0.0127(9) 0.0063(9)
C11A 0.0312(12) 0.0280(11) 0.0247(11) 0.0040(9) 0.0107(9) 0.0112(10)
C10A 0.0256(11) 0.0226(10) 0.0215(10) 0.0047(8) 0.0076(9) 0.0052(9)
C7A 0.0324(12) 0.0266(11) 0.0356(13) 0.0143(10) 0.0152(10) 0.0096(10)
C29A 0.0298(12) 0.0273(11) 0.0252(11) 0.0063(9) 0.0110(9) 0.0093(9)
C31A 0.0280(12) 0.0347(12) 0.0230(11) 0.0059(9) 0.0070(9) 0.0032(10)
C2A 0.0312(12) 0.0308(12) 0.0350(13) 0.0119(10) 0.0160(10) 0.0111(10)
C27A 0.0341(13) 0.0284(11) 0.0281(12) 0.0079(9) 0.0101(10) 0.0105(10)
C28A 0.0374(13) 0.0343(12) 0.0233(11) 0.0074(9) 0.0126(10) 0.0159(11)
C23A 0.0291(12) 0.0398(13) 0.0215(10) 0.0116(9) 0.0095(9) 0.0114(10)
C25A 0.0285(12) 0.0305(11) 0.0247(11) 0.0041(9) 0.0095(9) 0.0083(10)
C24A 0.0282(12) 0.0330(12) 0.0220(10) 0.0086(9) 0.0064(9) 0.0075(10)
C15A 0.0268(12) 0.0345(12) 0.0261(11) 0.0093(10) 0.0047(9) 0.0055(10)
C32A 0.0355(14) 0.0344(13) 0.0322(13) 0.0076(10) 0.0098(11) 0.0061(11)
C37A 0.0272(12) 0.0356(13) 0.0267(11) 0.0082(10) 0.0103(10) 0.0066(10)
C12A 0.0264(11) 0.0291(11) 0.0296(11) 0.0083(9) 0.0113(9) 0.0093(9)
C16A 0.0332(13) 0.0352(13) 0.0302(13) 0.0116(10) -0.0021(10) 0.0043(11)
C30A 0.0310(12) 0.0295(11) 0.0252(11) 0.0067(9) 0.0108(10) 0.0092(10)
C21A 0.0343(13) 0.0323(13) 0.0327(13) 0.0087(10) 0.0004(11) 0.0072(11)
C6A 0.0388(14) 0.0339(13) 0.0421(14) 0.0199(11) 0.0146(12) 0.0138(11)
C38A 0.0448(16) 0.0405(14) 0.0313(13) 0.0053(11) 0.0093(12) 0.0167(13)
C20A 0.0421(15) 0.0349(13) 0.0363(14) 0.0063(11) 0.0008(12) 0.0147(12)
C4A 0.0522(17) 0.0424(15) 0.0554(18) 0.0200(13) 0.0311(15) 0.0274(14)
C36A 0.0312(13) 0.0538(17) 0.0299(13) 0.0119(12) 0.0085(11) 0.0086(12)
C34A 0.0461(17) 0.0606(19) 0.0398(16) 0.0178(14) 0.0214(14) 0.0013(15)
C40A 0.0405(15) 0.0566(17) 0.0262(12) 0.0151(12) 0.0109(11) 0.0158(13)
C17A 0.0435(16) 0.0435(16) 0.0428(16) 0.0221(13) 0.0016(13) 0.0069(13)
C3A 0.0448(16) 0.0402(14) 0.0407(14) 0.0087(12) 0.0204(13) 0.0205(13)
C18A 0.0575(19) 0.0330(14) 0.0435(16) 0.0137(13) -0.0058(14) 0.0092(14)
C42A 0.0555(18) 0.0361(14) 0.0299(13) 0.0106(11) 0.0118(12) 0.0160(13)
C41A 0.063(2) 0.0453(16) 0.0365(15) 0.0196(13) 0.0176(14) 0.0244(15)
C19A 0.0558(19) 0.0353(14) 0.0458(17) 0.0085(13) -0.0020(15) 0.0159(14)
C5A 0.0384(15) 0.0439(15) 0.0614(19) 0.0294(14) 0.0251(14) 0.0225(13)
C39A 0.0466(17) 0.0505(17) 0.0284(13) 0.0010(12) 0.0085(12) 0.0144(14)
C33A 0.0468(16) 0.0414(15) 0.0349(14) 0.0147(12) 0.0124(12) 0.0056(13)
C35A 0.0333(15) 0.069(2) 0.0462(17) 0.0208(15) 0.0180(13) 0.0103(14)
O5 0.0249(8) 0.0310(9) 0.0325(9) -0.0017(7) 0.0010(7) 0.0083(7)
C8A 0.0407(14) 0.0364(13) 0.0237(11) 0.0062(10) 0.0133(10) 0.0164(11)
C22B 0.0350(13) 0.0239(11) 0.0267(12) 0.0025(9) 0.0024(10) 0.0002(10)
C8B 0.0350(13) 0.0323(13) 0.0296(12) -0.0009(10) 0.0028(11) 0.0063(11)
C22A 0.0370(14) 0.0515(16) 0.0337(14) 0.0099(12) 0.0187(12) 0.0132(13)

loop_
_atom_type_symbol
_atom_type_description
_atom_type_scat_dispersion_real
_atom_type_scat_dispersion_imag
_atom_type_scat_source
C C 0.0033 0.0016 'International Tables Vol C Tables 4.2.6.8 and 6.1.1.4'
H H 0.0000 0.0000 'International Tables Vol C Tables 4.2.6.8 and 6.1.1.4'
N N 0.0061 0.0033 'International Tables Vol C Tables 4.2.6.8 and 6.1.1.4'
O O 0.0106 0.0060 'International Tables Vol C Tables 4.2.6.8 and 6.1.1.4'
S S 0.1246 0.1234 'International Tables Vol C Tables 4.2.6.8 and 6.1.1.4'

loop_
_geom_angle_atom_site_label_1
_geom_angle_atom_site_label_2
_geom_angle_atom_site_label_3
_geom_angle
C21B S2B C15B 89.06(11)
C2B S1B C1B 89.18(11)
C15B N2B C16B 111.13(19)
C24B O3 C22B 118.60(18)
C1B N1B C7B 110.7(2)
N1B C1B C9B 121.0(2)
N1B C1B S1B 115.37(17)
C9B C1B S1B 123.61(17)
C30B C29B C13B 122.46(19)
C30B C29B C27B 122.6(2)
C13B C29B C27B 114.97(18)
N2B C15B C23B 121.71(19)
N2B C15B S2B 115.07(16)
C23B C15B S2B 123.20(16)
C13B C14B C9B 122.8(2)
C13B C14B H14B 118.6
C9B C14B H14B 118.6
C24B C23B C28B 118.40(19)
C24B C23B C15B 123.63(19)
C28B C23B C15B 117.92(19)
C14B C13B C12B 117.6(2)
C14B C13B C29B 120.35(19)
C12B C13B C29B 121.9(2)
C29B C30B C31B 122.3(2)
C29B C30B C37B 123.7(2)
C31B C30B C37B 113.98(19)
O3 C24B C25B 123.9(2)
O3 C24B C23B 116.19(19)
C25B C24B C23B 119.88(19)
C26B C27B C28B 118.01(19)
C26B C27B C29B 121.89(19)
C28B C27B C29B 120.08(19)
C27B C28B C23B 122.0(2)
C27B C28B H28B 119.0
C23B C28B H28B 119.0
C42B C37B C38B 118.4(2)
C42B C37B C30B 119.9(2)
C38B C37B C30B 121.4(2)
C11B C12B C13B 121.2(2)
C11B C12B H12B 119.4
C13B C12B H12B 119.4
C14B C9B C10B 118.0(2)
C14B C9B C1B 118.4(2)
C10B C9B C1B 123.6(2)
C25B C26B C27B 121.3(2)
C25B C26B H26B 119.3
C27B C26B H26B 119.3
N1B C7B C6B 125.1(2)
N1B C7B C2B 115.0(2)
C6B C7B C2B 119.8(2)
C16B C21B C20B 121.3(2)
C16B C21B S2B 109.58(16)
C20B C21B S2B 129.10(19)
C12B C11B C10B 120.3(2)
C12B C11B H11B 119.9
C10B C11B H11B 119.9
C3B C2B C7B 121.3(2)
C3B C2B S1B 129.0(2)
C7B C2B S1B 109.66(18)
O5 C10B C11B 124.0(2)
O5 C10B C9B 116.0(2)
C11B C10B C9B 120.0(2)
C41B C42B C37B 121.1(2)
C41B C42B H42B 119.4
C37B C42B H42B 119.4
N2B C16B C17B 124.9(2)
N2B C16B C21B 115.2(2)
C17B C16B C21B 120.0(2)
C39B C38B C37B 120.6(2)
C39B C38B H38B 119.7
C37B C38B H38B 119.7
C26B C25B C24B 120.3(2)
C26B C25B H25B 119.8
C24B C25B H25B 119.8
C18B C17B C16B 118.5(2)
C18B C17B H17B 120.7
C16B C17B H17B 120.7
C36B C31B C32B 118.5(2)
C36B C31B C30B 122.0(2)
C32B C31B C30B 119.5(2)
C5B C6B C7B 118.3(3)
C5B C6B H6B 120.9
C7B C6B H6B 120.9
C19B C20B C21B 117.7(2)
C19B C20B H20B 121.1
C21B C20B H20B 121.1
C35B C36B C31B 120.8(2)
C35B C36B H36B 119.6
C31B C36B H36B 119.6
C17B C18B C19B 121.0(2)
C17B C18B H18B 119.5
C19B C18B H18B 119.5
C6B C5B C4B 121.8(3)
C6B C5B H5B 119.1
C4B C5B H5B 119.1
C4B C3B C2B 118.0(3)
C4B C3B H3B 121.0
C2B C3B H3B 121.0
C33B C32B C31B 120.6(3)
C33B C32B H32B 119.7
C31B C32B H32B 119.7
C20B C19B C18B 121.5(2)
C20B C19B H19B 119.3
C18B C19B H19B 119.3
C39B C40B C41B 119.8(2)
C39B C40B H40B 120.1
C41B C40B H40B 120.1
C33B C34B C35B 120.0(3)
C33B C34B H34B 120.0
C35B C34B H34B 120.0
C40B C39B C38B 120.3(3)
C40B C39B H39B 119.9
C38B C39B H39B 119.9
C34B C33B C32B 120.4(3)
C34B C33B H33B 119.8
C32B C33B H33B 119.8
C42B C41B C40B 119.9(2)
C42B C41B H41B 120.1
C40B C41B H41B 120.1
C36B C35B C34B 119.8(3)
C36B C35B H35B 120.1
C34B C35B H35B 120.1
C3B C4B C5B 120.7(3)
C3B C4B H4B 119.7
C5B C4B H4B 119.7
C7A S1A C1A 89.27(12)
C16A S2A C15A 88.95(13)
C10A O1 C8A 117.59(18)
C23A O2 C22A 117.9(2)
C1A N1A C2A 110.6(2)
C14A C9A C10A 117.9(2)
C14A C9A C1A 119.0(2)
C10A C9A C1A 123.1(2)
C12A C13A C14A 117.9(2)
C12A C13A C29A 119.0(2)
C14A C13A C29A 123.1(2)
C15A N2A C21A 111.3(2)
C13A C14A C9A 122.1(2)
C13A C14A H14A 118.9
C9A C14A H14A 118.9
C25A C26A C27A 118.3(2)
C25A C26A C29A 120.2(2)
C27A C26A C29A 121.4(2)
N1A C1A C9A 121.1(2)
N1A C1A S1A 115.25(18)
C9A C1A S1A 123.66(17)
C10A C11A C12A 119.5(2)
C10A C11A H11A 120.3
C12A C11A H11A 120.3
O1 C10A C11A 123.2(2)
O1 C10A C9A 116.1(2)
C11A C10A C9A 120.7(2)
C6A C7A C2A 121.5(2)
C6A C7A S1A 129.2(2)
C2A C7A S1A 109.30(18)
C30A C29A C26A 122.1(2)
C30A C29A C13A 122.5(2)
C26A C29A C13A 115.3(2)
C36A C31A C32A 117.7(2)
C36A C31A C30A 121.0(2)
C32A C31A C30A 121.2(2)
N1A C2A C3A 125.0(2)
N1A C2A C7A 115.5(2)
C3A C2A C7A 119.5(2)
C28A C27A C26A 121.0(2)
C28A C27A H27A 119.5
C26A C27A H27A 119.5
C23A C28A C27A 120.0(2)
C23A C28A H28A 120.0
C27A C28A H28A 120.0
O2 C23A C28A 124.1(2)
O2 C23A C24A 115.4(2)
C28A C23A C24A 120.4(2)
C26A C25A C24A 122.2(2)
C26A C25A H25A 118.9
C24A C25A H25A 118.9
C25A C24A C23A 117.9(2)
C25A C24A C15A 117.5(2)
C23A C24A C15A 124.6(2)
N2A C15A C24A 121.2(2)
N2A C15A S2A 114.80(19)
C24A C15A S2A 124.02(19)
C33A C32A C31A 121.2(3)
C33A C32A H32A 119.4
C31A C32A H32A 119.4
C38A C37A C42A 118.1(2)
C38A C37A C30A 122.3(2)
C42A C37A C30A 119.5(2)
C11A C12A C13A 122.0(2)
C11A C12A H12A 119.0
C13A C12A H12A 119.0
C21A C16A C17A 120.5(3)
C21A C16A S2A 109.75(19)
C17A C16A S2A 129.7(2)
C29A C30A C31A 123.4(2)
C29A C30A C37A 121.1(2)
C31A C30A C37A 115.4(2)
N2A C21A C16A 115.1(2)
N2A C21A C20A 124.6(3)
C16A C21A C20A 120.2(2)
C5A C6A C7A 117.9(3)
C5A C6A H6A 121.1
C7A C6A H6A 121.1
C37A C38A C39A 120.5(3)
C37A C38A H38A 119.7
C39A C38A H38A 119.7
C19A C20A C21A 118.5(3)
C19A C20A H20A 120.8
C21A C20A H20A 120.8
C3A C4A C5A 121.4(3)
C3A C4A H4A 119.3
C5A C4A H4A 119.3
C31A C36A C35A 121.0(3)
C31A C36A H36A 119.5
C35A C36A H36A 119.5
C35A C34A C33A 120.0(3)
C35A C34A H34A 120.0
C33A C34A H34A 120.0
C39A C40A C41A 119.2(3)
C39A C40A H40A 120.4
C41A C40A H40A 120.4
C18A C17A C16A 117.8(3)
C18A C17A H17A 121.1
C16A C17A H17A 121.1
C4A C3A C2A 118.8(3)
C4A C3A H3A 120.6
C2A C3A H3A 120.6
C17A C18A C19A 122.2(3)
C17A C18A H18A 118.9
C19A C18A H18A 118.9
C37A C42A C41A 121.3(3)
C37A C42A H42A 119.4
C41A C42A H42A 119.4
C40A C41A C42A 120.2(3)
C40A C41A H41A 119.9
C42A C41A H41A 119.9
C18A C19A C20A 120.7(3)
C18A C19A H19A 119.6
C20A C19A H19A 119.6
C6A C5A C4A 120.8(3)
C6A C5A H5A 119.6
C4A C5A H5A 119.6
C40A C39A C38A 120.7(3)
C40A C39A H39A 119.6
C38A C39A H39A 119.6
C34A C33A C32A 120.0(3)
C34A C33A H33A 120.0
C32A C33A H33A 120.0
C34A C35A C36A 120.1(3)
C34A C35A H35A 119.9
C36A C35A H35A 119.9
C10B O5 C8B 118.61(19)
O1 C8A H8A1 109.5
O1 C8A H8A2 109.5
H8A1 C8A H8A2 109.5
O1 C8A H8A3 109.5
H8A1 C8A H8A3 109.5
H8A2 C8A H8A3 109.5
O3 C22B H22A 109.5
O3 C22B H22B 109.5
H22A C22B H22B 109.5
O3 C22B H22C 109.5
H22A C22B H22C 109.5
H22B C22B H22C 109.5
O5 C8B H8B1 109.5
O5 C8B H8B2 109.5
H8B1 C8B H8B2 109.5
O5 C8B H8B3 109.5
H8B1 C8B H8B3 109.5
H8B2 C8B H8B3 109.5
O2 C22A H22D 109.5
O2 C22A H22E 109.5
H22D C22A H22E 109.5
O2 C22A H22F 109.5
H22D C22A H22F 109.5
H22E C22A H22F 109.5

loop_
_geom_bond_atom_site_label_1
_geom_bond_atom_site_label_2
_geom_bond_distance
S2B C21B 1.731(2)
S2B C15B 1.761(2)
S1B C2B 1.730(3)
S1B C1B 1.752(2)
N2B C15B 1.302(3)
N2B C16B 1.384(3)
O3 C24B 1.358(3)
O3 C22B 1.429(3)
N1B C1B 1.311(3)
N1B C7B 1.386(3)
C1B C9B 1.469(3)
C29B C30B 1.356(3)
C29B C13B 1.489(3)
C29B C27B 1.493(3)
C15B C23B 1.474(3)
C14B C13B 1.386(3)
C14B C9B 1.396(3)
C14B H14B 0.9300
C23B C24B 1.402(3)
C23B C28B 1.404(3)
C13B C12B 1.397(3)
C30B C31B 1.492(3)
C30B C37B 1.496(3)
C24B C25B 1.393(3)
C27B C26B 1.390(3)
C27B C28B 1.392(3)
C28B H28B 0.9300
C37B C42B 1.394(3)
C37B C38B 1.396(3)
C12B C11B 1.383(3)
C12B H12B 0.9300
C9B C10B 1.407(3)
C26B C25B 1.384(3)
C26B H26B 0.9300
C7B C6B 1.403(3)
C7B C2B 1.403(4)
C21B C16B 1.400(3)
C21B C20B 1.400(3)
C11B C10B 1.390(3)
C11B H11B 0.9300
C2B C3B 1.395(4)
C10B O5 1.359(3)
C42B C41B 1.383(3)
C42B H42B 0.9300
C16B C17B 1.400(3)
C38B C39B 1.390(3)
C38B H38B 0.9300
C25B H25B 0.9300
C17B C18B 1.382(3)
C17B H17B 0.9300
C31B C36B 1.391(3)
C31B C32B 1.402(3)
C6B C5B 1.375(4)
C6B H6B 0.9300
C20B C19B 1.379(4)
C20B H20B 0.9300
C36B C35B 1.389(3)
C36B H36B 0.9300
C18B C19B 1.395(4)
C18B H18B 0.9300
C5B C4B 1.394(4)
C5B H5B 0.9300
C3B C4B 1.384(4)
C3B H3B 0.9300
C32B C33B 1.383(4)
C32B H32B 0.9300
C19B H19B 0.9300
C40B C39B 1.380(4)
C40B C41B 1.390(4)
C40B H40B 0.9300
C34B C33B 1.375(4)
C34B C35B 1.391(4)
C34B H34B 0.9300
C39B H39B 0.9300
C33B H33B 0.9300
C41B H41B 0.9300
C35B H35B 0.9300
C4B H4B 0.9300
S1A C7A 1.731(3)
S1A C1A 1.759(2)
S2A C16A 1.739(3)
S2A C15A 1.761(2)
O1 C10A 1.367(3)
O1 C8A 1.431(3)
O2 C23A 1.362(3)
O2 C22A 1.437(3)
N1A C1A 1.305(3)
N1A C2A 1.389(3)
C9A C14A 1.398(3)
C9A C10A 1.415(3)
C9A C1A 1.469(3)
C13A C12A 1.390(3)
C13A C14A 1.389(3)
C13A C29A 1.494(3)
N2A C15A 1.308(3)
N2A C21A 1.383(3)
C14A H14A 0.9300
C26A C25A 1.387(3)
C26A C27A 1.397(3)
C26A C29A 1.491(3)
C11A C10A 1.382(3)
C11A C12A 1.384(3)
C11A H11A 0.9300
C7A C6A 1.397(4)
C7A C2A 1.401(4)
C29A C30A 1.345(3)
C31A C36A 1.388(4)
C31A C32A 1.396(4)
C31A C30A 1.498(3)
C2A C3A 1.399(3)
C27A C28A 1.389(3)
C27A H27A 0.9300
C28A C23A 1.385(3)
C28A H28A 0.9300
C23A C24A 1.410(3)
C25A C24A 1.400(3)
C25A H25A 0.9300
C24A C15A 1.471(3)
C32A C33A 1.384(4)
C32A H32A 0.9300
C37A C38A 1.383(4)
C37A C42A 1.385(4)
C37A C30A 1.500(3)
C12A H12A 0.9300
C16A C21A 1.394(4)
C16A C17A 1.405(4)
C21A C20A 1.407(4)
C6A C5A 1.384(4)
C6A H6A 0.9300
C38A C39A 1.396(4)
C38A H38A 0.9300
C20A C19A 1.378(4)
C20A H20A 0.9300
C4A C3A 1.374(4)
C4A C5A 1.394(4)
C4A H4A 0.9300
C36A C35A 1.390(4)
C36A H36A 0.9300
C34A C35A 1.373(5)
C34A C33A 1.374(4)
C34A H34A 0.9300
C40A C39A 1.372(4)
C40A C41A 1.377(4)
C40A H40A 0.9300
C17A C18A 1.375(5)
C17A H17A 0.9300
C3A H3A 0.9300
C18A C19A 1.379(5)
C18A H18A 0.9300
C42A C41A 1.389(4)
C42A H42A 0.9300
C41A H41A 0.9300
C19A H19A 0.9300
C5A H5A 0.9300
C39A H39A 0.9300
C33A H33A 0.9300
C35A H35A 0.9300
O5 C8B 1.431(3)
C8A H8A1 0.9600
C8A H8A2 0.9600
C8A H8A3 0.9600
C22B H22A 0.9600
C22B H22B 0.9600
C22B H22C 0.9600
C8B H8B1 0.9600
C8B H8B2 0.9600
C8B H8B3 0.9600
C22A H22D 0.9600
C22A H22E 0.9600
C22A H22F 0.9600

loop_
_geom_torsion_atom_site_label_1
_geom_torsion_atom_site_label_2
_geom_torsion_atom_site_label_3
_geom_torsion_atom_site_label_4
_geom_torsion
C7B N1B C1B C9B -177.88(19)
C7B N1B C1B S1B 0.4(2)
C2B S1B C1B N1B -1.27(18)
C2B S1B C1B C9B 176.95(19)
C16B N2B C15B C23B 178.67(19)
C16B N2B C15B S2B -0.1(2)
C21B S2B C15B N2B 0.12(18)
C21B S2B C15B C23B -178.67(19)
N2B C15B C23B C24B -177.6(2)
S2B C15B C23B C24B 1.2(3)
N2B C15B C23B C28B -0.2(3)
S2B C15B C23B C28B 178.48(16)
C9B C14B C13B C12B 2.3(3)
C9B C14B C13B C29B 179.32(19)
C30B C29B C13B C14B 131.7(2)
C27B C29B C13B C14B -47.9(3)
C30B C29B C13B C12B -51.5(3)
C27B C29B C13B C12B 128.9(2)
C13B C29B C30B C31B 171.3(2)
C27B C29B C30B C31B -9.1(3)
C13B C29B C30B C37B -11.1(3)
C27B C29B C30B C37B 168.4(2)
C22B O3 C24B C25B 4.7(3)
C22B O3 C24B C23B -177.1(2)
C28B C23B C24B O3 -178.66(19)
C15B C23B C24B O3 -1.4(3)
C28B C23B C24B C25B -0.4(3)
C15B C23B C24B C25B 176.9(2)
C30B C29B C27B C26B -45.4(3)
C13B C29B C27B C26B 134.2(2)
C30B C29B C27B C28B 135.9(2)
C13B C29B C27B C28B -44.5(3)
C26B C27B C28B C23B 2.1(3)
C29B C27B C28B C23B -179.20(19)
C24B C23B C28B C27B -0.8(3)
C15B C23B C28B C27B -178.25(19)
C29B C30B C37B C42B 133.0(2)
C31B C30B C37B C42B -49.3(3)
C29B C30B C37B C38B -53.4(3)
C31B C30B C37B C38B 124.3(2)
C14B C13B C12B C11B -0.6(3)
C29B C13B C12B C11B -177.5(2)
C13B C14B C9B C10B -2.0(3)
C13B C14B C9B C1B 178.49(19)
N1B C1B C9B C14B 3.4(3)
S1B C1B C9B C14B -174.78(16)
N1B C1B C9B C10B -176.2(2)
S1B C1B C9B C10B 5.7(3)
C28B C27B C26B C25B -2.2(3)
C29B C27B C26B C25B 179.1(2)
C1B N1B C7B C6B -179.5(2)
C1B N1B C7B C2B 1.0(3)
C15B S2B C21B C16B -0.06(17)
C15B S2B C21B C20B 179.4(2)
C13B C12B C11B C10B -1.5(3)
N1B C7B C2B C3B 177.9(2)
C6B C7B C2B C3B -1.6(4)
N1B C7B C2B S1B -1.9(3)
C6B C7B C2B S1B 178.54(18)
C1B S1B C2B C3B -178.1(2)
C1B S1B C2B C7B 1.71(18)
C12B C11B C10B O5 -178.7(2)
C12B C11B C10B C9B 1.8(3)
C14B C9B C10B O5 -179.70(19)
C1B C9B C10B O5 -0.2(3)
C14B C9B C10B C11B -0.2(3)
C1B C9B C10B C11B 179.4(2)
C38B C37B C42B C41B -0.2(4)
C30B C37B C42B C41B 173.6(2)
C15B N2B C16B C17B -179.5(2)
C15B N2B C16B C21B 0.1(3)
C20B C21B C16B N2B -179.5(2)
S2B C21B C16B N2B 0.0(2)
C20B C21B C16B C17B 0.1(3)
S2B C21B C16B C17B 179.64(18)
C42B C37B C38B C39B 1.1(4)
C30B C37B C38B C39B -172.5(2)
C27B C26B C25B C24B 1.1(3)
O3 C24B C25B C26B 178.4(2)
C23B C24B C25B C26B 0.2(3)
N2B C16B C17B C18B 179.1(2)
C21B C16B C17B C18B -0.5(3)
C29B C30B C31B C36B -47.5(3)
C37B C30B C31B C36B 134.7(2)
C29B C30B C31B C32B 133.8(2)
C37B C30B C31B C32B -43.9(3)
N1B C7B C6B C5B -179.9(2)
C2B C7B C6B C5B -0.4(4)
C16B C21B C20B C19B 0.8(3)
S2B C21B C20B C19B -178.62(18)
C32B C31B C36B C35B -1.0(3)
C30B C31B C36B C35B -179.6(2)
C16B C17B C18B C19B 0.0(4)
C7B C6B C5B C4B 2.1(4)
C7B C2B C3B C4B 2.0(4)
S1B C2B C3B C4B -178.23(19)
C36B C31B C32B C33B 0.7(4)
C30B C31B C32B C33B 179.4(2)
C21B C20B C19B C18B -1.3(4)
C17B C18B C19B C20B 1.0(4)
C41B C40B C39B C38B -1.2(4)
C37B C38B C39B C40B -0.5(4)
C35B C34B C33B C32B 0.3(4)
C31B C32B C33B C34B -0.4(4)
C37B C42B C41B C40B -1.4(4)
C39B C40B C41B C42B 2.1(4)
C31B C36B C35B C34B 0.9(3)
C33B C34B C35B C36B -0.5(4)
C2B C3B C4B C5B -0.3(4)
C6B C5B C4B C3B -1.7(4)
C12A C13A C14A C9A 1.7(3)
C29A C13A C14A C9A -177.4(2)
C10A C9A C14A C13A -2.6(3)
C1A C9A C14A C13A 173.8(2)
C2A N1A C1A C9A 179.04(19)
C2A N1A C1A S1A -0.4(2)
C14A C9A C1A N1A -12.9(3)
C10A C9A C1A N1A 163.3(2)
C14A C9A C1A S1A 166.44(17)
C10A C9A C1A S1A -17.4(3)
C7A S1A C1A N1A 1.31(18)
C7A S1A C1A C9A -178.07(19)
C8A O1 C10A C11A 7.0(3)
C8A O1 C10A C9A -172.6(2)
C12A C11A C10A O1 -179.7(2)
C12A C11A C10A C9A -0.2(3)
C14A C9A C10A O1 -178.68(19)
C1A C9A C10A O1 5.1(3)
C14A C9A C10A C11A 1.7(3)
C1A C9A C10A C11A -174.5(2)
C1A S1A C7A C6A 177.7(2)
C1A S1A C7A C2A -1.81(17)
C25A C26A C29A C30A 109.4(3)
C27A C26A C29A C30A -73.9(3)
C25A C26A C29A C13A -67.3(3)
C27A C26A C29A C13A 109.3(3)
C12A C13A C29A C30A -59.4(3)
C14A C13A C29A C30A 119.7(3)
C12A C13A C29A C26A 117.3(2)
C14A C13A C29A C26A -63.5(3)
C1A N1A C2A C3A 178.7(2)
C1A N1A C2A C7A -1.1(3)
C6A C7A C2A N1A -177.4(2)
S1A C7A C2A N1A 2.1(3)
C6A C7A C2A C3A 2.7(4)
S1A C7A C2A C3A -177.78(19)
C25A C26A C27A C28A 2.3(4)
C29A C26A C27A C28A -174.4(2)
C26A C27A C28A C23A -0.7(4)
C22A O2 C23A C28A -2.4(4)
C22A O2 C23A C24A 178.3(2)
C27A C28A C23A O2 177.8(2)
C27A C28A C23A C24A -2.9(4)
C27A C26A C25A C24A -0.2(4)
C29A C26A C25A C24A 176.5(2)
C26A C25A C24A C23A -3.2(4)
C26A C25A C24A C15A 177.9(2)
O2 C23A C24A C25A -175.9(2)
C28A C23A C24A C25A 4.8(4)
O2 C23A C24A C15A 2.9(4)
C28A C23A C24A C15A -176.4(2)
C21A N2A C15A C24A 178.3(2)
C21A N2A C15A S2A -0.5(3)
C25A C24A C15A N2A -3.5(4)
C23A C24A C15A N2A 177.7(2)
C25A C24A C15A S2A 175.27(18)
C23A C24A C15A S2A -3.5(4)
C16A S2A C15A N2A 1.0(2)
C16A S2A C15A C24A -177.8(2)
C36A C31A C32A C33A 0.7(4)
C30A C31A C32A C33A -176.7(2)
C10A C11A C12A C13A -0.7(3)
C14A C13A C12A C11A -0.1(3)
C29A C13A C12A C11A 179.1(2)
C15A S2A C16A C21A -1.20(19)
C15A S2A C16A C17A 176.7(3)
C26A C29A C30A C31A 171.9(2)
C13A C29A C30A C31A -11.6(4)
C26A C29A C30A C37A -10.3(4)
C13A C29A C30A C37A 166.2(2)
C36A C31A C30A C29A 141.4(3)
C32A C31A C30A C29A -41.4(4)
C36A C31A C30A C37A -36.5(3)
C32A C31A C30A C37A 140.7(2)
C38A C37A C30A C29A 104.2(3)
C42A C37A C30A C29A -79.7(3)
C38A C37A C30A C31A -77.8(3)
C42A C37A C30A C31A 98.3(3)
C15A N2A C21A C16A -0.5(3)
C15A N2A C21A C20A -178.3(2)
C17A C16A C21A N2A -176.9(2)
S2A C16A C21A N2A 1.2(3)
C17A C16A C21A C20A 1.1(4)
S2A C16A C21A C20A 179.2(2)
C2A C7A C6A C5A -1.8(4)
S1A C7A C6A C5A 178.82(19)
C42A C37A C38A C39A 1.3(4)
C30A C37A C38A C39A 177.5(2)
N2A C21A C20A C19A 176.9(3)
C16A C21A C20A C19A -0.9(4)
C32A C31A C36A C35A 0.0(4)
C30A C31A C36A C35A 177.3(3)
C21A C16A C17A C18A 0.2(4)
S2A C16A C17A C18A -177.5(2)
C5A C4A C3A C2A -1.9(4)
N1A C2A C3A C4A 179.3(2)
C7A C2A C3A C4A -0.8(4)
C16A C17A C18A C19A -1.7(4)
C38A C37A C42A C41A 0.0(4)
C30A C37A C42A C41A -176.2(3)
C39A C40A C41A C42A -0.3(4)
C37A C42A C41A C40A -0.5(5)
C17A C18A C19A C20A 1.9(5)
C21A C20A C19A C18A -0.6(4)
C7A C6A C5A C4A -1.0(4)
C3A C4A C5A C6A 2.9(4)
C41A C40A C39A C38A 1.6(4)
C37A C38A C39A C40A -2.2(4)
C35A C34A C33A C32A -0.5(5)
C31A C32A C33A C34A -0.4(4)
C33A C34A C35A C36A 1.1(5)
C31A C36A C35A C34A -0.8(5)
C11B C10B O5 C8B -2.1(3)
C9B C10B O5 C8B 177.4(2)

loop_
_platon_squeeze_void_nr
_platon_squeeze_void_average_x
_platon_squeeze_void_average_y
_platon_squeeze_void_average_z
_platon_squeeze_void_volume
_platon_squeeze_void_count_electrons
1 0.083 0.298 0.298 7.3 0.8
2 0.500 1.000 0.500 222.3 27.5
3 0.390 0.486 0.601 14.6 0.7
4 0.610 0.513 0.399 14.6 0.6
5 0.917 0.702 0.702 7.3 0.8
